data_7212933
loop_
_publ_author_name
'Attfield, Martin P.'
'Al-Ebini, Yousef'
'Hill, Patrick'

_publ_section_title
;
 One-step synthesis, characterisation and properties of core/shell
 silicogermanate zeotype crystals
;
_journal_issue 39
_journal_name_full 'Journal of Materials Chemistry'
_journal_page_first 8686
_journal_paper_doi 10.1039/c0jm01429j
_journal_volume 20
_journal_year 2010
_chemical_compound_source 'synthesis as described'
_chemical_formula_moiety '2(Ge3.89 Si1.11 O10), C2 N, O'
_chemical_formula_sum 'C8 Ge31.14 N4.16 O84 Si8.86'
_chemical_formula_weight 4008.49
_chemical_name_systematic
;
?
;
_space_group_IT_number 128
_symmetry_cell_setting tetragonal
_symmetry_Int_Tables_number 128
_symmetry_space_group_name_Hall '-P 4 2n'
_symmetry_space_group_name_H-M 'P 4/m n c'
_atom_sites_solution_hydrogens none
_atom_sites_solution_primary direct
_atom_sites_solution_secondary difmap
_audit_conform_dict_location ftp://ftp.iucr.org/pub/cif_core.dic
_audit_conform_dict_name cif_core.dic
_audit_conform_dict_version 2.3
_audit_creation_date 2009-10-20T17:21:46-00:00
_audit_creation_method 'WinGX routine CIF_UPDATE'
_cell_angle_alpha 90
_cell_angle_beta 90
_cell_angle_gamma 90
_cell_formula_units_Z 1
_cell_length_a 12.3484(3)
_cell_length_b 12.3484(3)
_cell_length_c 14.3979(5)
_cell_measurement_reflns_used 2580
_cell_measurement_temperature 120(2)
_cell_measurement_theta_max 27.48
_cell_measurement_theta_min 2.91
_cell_measurement_wavelength 0.71073
_cell_volume 2195.43(11)
_computing_cell_refinement "'DENZO (Otwinowski & Minor, 1997) & COLLECT (Hooft, R.W.W., 1998)"
_computing_data_collection 'COLLECT (Hooft, R.W.W., 1998)'
_computing_data_reduction "'DENZO (Otwinowski & Minor, 1997) & COLLECT (Hooft, R.W.W., 1998)"
_computing_molecular_graphics 'Ortep-3 for Windows (Farrugia, 1997)'
_computing_publication_material 'WinGX publication routines (Farrugia, 1999)'
_computing_structure_refinement 'SHELXL-97 (Sheldrick, 1997)'
_computing_structure_solution 'SHELXs-97 (Sheldrick, 2008)'
_diffrn_ambient_temperature 120(2)
_diffrn_detector_area_resol_mean 9.091
_diffrn_measured_fraction_theta_full 0.995
_diffrn_measured_fraction_theta_max 0.995
_diffrn_measurement_device_type 'Bruker-Nonius 95mm CCD camera on \k-goniostat'
_diffrn_measurement_method '\f & \w scans'
_diffrn_radiation_monochromator graphite
_diffrn_radiation_probe x-ray
_diffrn_radiation_source 'Bruker-Nonius FR591 rotating anode'
_diffrn_radiation_type MoK\a
_diffrn_radiation_wavelength 0.71073
_diffrn_reflns_av_R_equivalents 0.0372
_diffrn_reflns_av_unetI/netI 0.025
_diffrn_reflns_limit_h_max 12
_diffrn_reflns_limit_h_min -16
_diffrn_reflns_limit_k_max 16
_diffrn_reflns_limit_k_min -9
_diffrn_reflns_limit_l_max 18
_diffrn_reflns_limit_l_min -17
_diffrn_reflns_number 11355
_diffrn_reflns_theta_full 27.48
_diffrn_reflns_theta_max 27.48
_diffrn_reflns_theta_min 3.3
_exptl_absorpt_coefficient_mu 10.731
_exptl_absorpt_correction_T_max 0.746
_exptl_absorpt_correction_T_min 0.288
_exptl_absorpt_correction_type empirical
_exptl_absorpt_process_details 'SADABS V2.10 (Sheldrick, G.M., 2003)'
_exptl_crystal_colour Colourless
_exptl_crystal_density_diffrn 3.03
_exptl_crystal_density_method 'not measured'
_exptl_crystal_description Rod
_exptl_crystal_F_000 1869.2
_exptl_crystal_size_max 0.16
_exptl_crystal_size_mid 0.03
_exptl_crystal_size_min 0.03
_refine_diff_density_max 0.735
_refine_diff_density_min -0.531
_refine_diff_density_rms 0.121
_refine_ls_extinction_method none
_refine_ls_goodness_of_fit_ref 1.124
_refine_ls_hydrogen_treatment none
_refine_ls_matrix_type full
_refine_ls_number_parameters 111
_refine_ls_number_reflns 1314
_refine_ls_number_restraints 28
_refine_ls_restrained_S_all 1.114
_refine_ls_R_factor_all 0.0362
_refine_ls_R_factor_gt 0.0242
_refine_ls_shift/su_max 0
_refine_ls_shift/su_mean 0
_refine_ls_structure_factor_coef Fsqd
_refine_ls_weighting_details 'calc w=1/[\s^2^(Fo^2^)+(0.0140P)^2^+7.1308P] where P=(Fo^2^+2Fc^2^)/3'
_refine_ls_weighting_scheme calc
_refine_ls_wR_factor_gt 0.0547
_refine_ls_wR_factor_ref 0.0614
_reflns_number_gt 955
_reflns_number_total 1314
_reflns_threshold_expression >2sigma(I)
_cod_data_source_file c0jm01429j.txt
_cod_data_source_block 317
_cod_database_code 7212933

loop_
_symmetry_equiv_pos_as_xyz
'x, y, z'
'-x, -y, z'
'-y, x, z'
'y, -x, z'
'-x+1/2, y+1/2, -z+1/2'
'x+1/2, -y+1/2, -z+1/2'
'y+1/2, x+1/2, -z+1/2'
'-y+1/2, -x+1/2, -z+1/2'
'-x, -y, -z'
'x, y, -z'
'y, -x, -z'
'-y, x, -z'
'x-1/2, -y-1/2, z-1/2'
'-x-1/2, y-1/2, z-1/2'
'-y-1/2, -x-1/2, z-1/2'
'y-1/2, x-1/2, z-1/2'

loop_
_atom_site_label
_atom_site_type_symbol
_atom_site_fract_x
_atom_site_fract_y
_atom_site_fract_z
_atom_site_U_iso_or_equiv
_atom_site_adp_type
_atom_site_occupancy
_atom_site_symmetry_multiplicity
_atom_site_calc_flag
_atom_site_refinement_flags
_atom_site_disorder_group
Ge1 Ge 0.34036(3) 0.08320(3) 0.10883(3) 0.00935(15) Uani 0.771(7) 1 d P 1
Ge2 Ge 0.58463(3) 0.16037(3) 0.10817(3) 0.00931(15) Uani 0.773(7) 1 d P 1
Ge3 Ge 0.25041(3) 0.24959(3) 0.25 0.00967(17) Uani 0.805(7) 2 d SP 1
Si1 Si 0.34036(3) 0.08320(3) 0.10883(3) 0.00935(15) Uani 0.229(7) 1 d P 2
Si2 Si 0.58463(3) 0.16037(3) 0.10817(3) 0.00931(15) Uani 0.227(7) 1 d P 2
Si3 Si 0.25041(3) 0.24959(3) 0.25 0.00967(17) Uani 0.195(7) 2 d SP 2
O1 O 0.24074(18) 0.13577(18) 0.18095(16) 0.0168(6) Uani 1 1 d . .
O2 O 0.63635(18) 0.25990(18) 0.18081(16) 0.0168(6) Uani 1 1 d . .
O3 O 0.3074(4) 0.1295(4) 0 0.0184(11) Uani 0.868(12) 2 d SP .
O4 O 0.4588(3) 0.1360(3) 0.1536(3) 0.0199(9) Uani 0.868(12) 1 d P .
O5 O 0.5825(4) 0.2188(4) 0 0.0172(11) Uani 0.868(12) 2 d SP .
O6 O 0.3254(3) -0.0547(2) 0.1205(3) 0.0178(10) Uani 0.868(12) 1 d P .
O7 O 0.5 0 0 0.062(2) Uani 1 4 d S .
C1 C 0.5 0.5 0.3772(19) 0.066(7) Uani 0.5 4 d SPDU .
C2 C 0.5 0.5 0.208(2) 0.074(11) Uani 0.5 4 d SPDU .
C3 C 0.5 0.5 0.123(2) 0.092(10) Uani 0.5 4 d SPDU .
C4 C 0.5 0.5 0.298(2) 0.084(9) Uani 0.5 4 d SPDU .
N1 N 0.520(3) 0.434(2) 0.2926(16) 0.039(8) Uiso 0.13 1 d PD .
N2 N 0.485(3) 0.436(3) 0.2108(16) 0.038(7) Uiso 0.13 1 d PD .
O3B O 0.283(3) 0.085(3) 0 0.027(5) Uiso 0.132(12) 2 d SP .
O4B O 0.451(2) 0.169(2) 0.123(2) 0.027(5) Uiso 0.132(12) 1 d P .
O5B O 0.628(3) 0.194(3) 0 0.027(5) Uiso 0.132(12) 2 d SP .
O6B O 0.368(3) -0.0414(19) 0.152(2) 0.027(5) Uiso 0.132(12) 1 d P .

loop_
_atom_site_aniso_label
_atom_site_aniso_U_11
_atom_site_aniso_U_22
_atom_site_aniso_U_33
_atom_site_aniso_U_23
_atom_site_aniso_U_13
_atom_site_aniso_U_12
Ge1 0.0104(2) 0.0094(2) 0.0083(2) 0.00005(15) -0.00021(15) -0.00016(14)
Ge2 0.0101(2) 0.0099(2) 0.0080(2) 0.00050(15) 0.00013(15) 0.00026(14)
Ge3 0.0103(2) 0.0103(2) 0.0085(3) -0.00014(16) -0.00014(16) 0.00041(17)
Si1 0.0104(2) 0.0094(2) 0.0083(2) 0.00005(15) -0.00021(15) -0.00016(14)
Si2 0.0101(2) 0.0099(2) 0.0080(2) 0.00050(15) 0.00013(15) 0.00026(14)
Si3 0.0103(2) 0.0103(2) 0.0085(3) -0.00014(16) -0.00014(16) 0.00041(17)
O1 0.0190(12) 0.0171(12) 0.0142(12) -0.0022(10) 0.0008(10) -0.0009(10)
O2 0.0166(12) 0.0169(12) 0.0170(13) -0.0016(10) -0.0036(10) -0.0007(9)
O3 0.026(2) 0.016(2) 0.013(2) 0 0 -0.0006(19)
O4 0.0161(15) 0.0282(18) 0.0155(17) 0.0009(14) 0.0001(13) -0.0071(13)
O5 0.020(2) 0.019(2) 0.013(2) 0 0 0.0018(17)
O6 0.0185(18) 0.0126(14) 0.0221(18) 0.0016(13) -0.0008(14) 0.0036(12)
O7 0.067(5) 0.074(5) 0.044(4) 0 0 0.002(4)
C1 0.061(10) 0.061(10) 0.075(18) 0 0 0
C2 0.015(7) 0.015(7) 0.19(4) 0 0 0
C3 0.069(13) 0.069(13) 0.14(3) 0 0 0
C4 0.076(15) 0.076(15) 0.10(3) 0 0 0

loop_
_atom_type_symbol
_atom_type_description
_atom_type_scat_dispersion_real
_atom_type_scat_dispersion_imag
_atom_type_scat_source
C C 0.0033 0.0016 'International Tables Vol C Tables 4.2.6.8 and 6.1.1.4'
H H 0 0 'International Tables Vol C Tables 4.2.6.8 and 6.1.1.4'
N N 0.0061 0.0033 'International Tables Vol C Tables 4.2.6.8 and 6.1.1.4'
O O 0.0106 0.006 'International Tables Vol C Tables 4.2.6.8 and 6.1.1.4'
Si Si 0.0817 0.0704 'International Tables Vol C Tables 4.2.6.8 and 6.1.1.4'
Ge Ge 0.1547 1.8001 'International Tables Vol C Tables 4.2.6.8 and 6.1.1.4'

loop_
_geom_angle_atom_site_label_1
_geom_angle_atom_site_label_2
_geom_angle_atom_site_label_3
_geom_angle
_geom_angle_site_symmetry_1
_geom_angle_site_symmetry_3
O6B Ge1 O3 133.4(10) . .
O6B Ge1 O3B 115.7(14) . .
O3 Ge1 O3B 20.9(13) . .
O6B Ge1 O6 24.3(11) . .
O3 Ge1 O6 113.14(17) . .
O3B Ge1 O6 93.4(14) . .
O6B Ge1 O4 91.9(11) . .
O3 Ge1 O4 114.59(18) . .
O3B Ge1 O4 133.1(13) . .
O6 Ge1 O4 115.36(15) . .
O6B Ge1 O1 105.2(8) . .
O3 Ge1 O1 104.67(15) . .
O3B Ge1 O1 104.4(11) . .
O6 Ge1 O1 103.63(12) . .
O4 Ge1 O1 103.62(13) . .
O6B Ge1 O4B 110.3(12) . .
O3 Ge1 O4B 95.4(11) . .
O3B Ge1 O4B 115.0(14) . .
O6 Ge1 O4B 132.3(10) . .
O4 Ge1 O4B 20.0(11) . .
O1 Ge1 O4B 105.0(9) . .
O4B Ge2 O5B 114.7(14) . .
O4B Ge2 O6B 110.0(12) . 2_655
O5B Ge2 O6B 116.3(14) . 2_655
O4B Ge2 O4 20.4(11) . .
O5B Ge2 O4 132.9(13) . .
O6B Ge2 O4 90.9(11) 2_655 .
O4B Ge2 O5 94.4(12) . .
O5B Ge2 O5 21.7(13) . .
O6B Ge2 O5 135.0(11) 2_655 .
O4 Ge2 O5 113.99(18) . .
O4B Ge2 O6 132.1(11) . 2_655
O5B Ge2 O6 94.2(14) . 2_655
O6B Ge2 O6 24.2(11) 2_655 2_655
O4 Ge2 O6 114.39(16) . 2_655
O5 Ge2 O6 114.94(17) . 2_655
O4B Ge2 O2 104.1(9) . .
O5B Ge2 O2 105.3(11) . .
O6B Ge2 O2 105.1(8) 2_655 .
O4 Ge2 O2 103.17(13) . .
O5 Ge2 O2 104.75(15) . .
O6 Ge2 O2 103.70(12) 2_655 .
O1 Ge3 O1 116.40(16) 8 .
O1 Ge3 O2 102.73(10) 8 4_565
O1 Ge3 O2 109.65(11) . 4_565
O1 Ge3 O2 109.65(11) 8 6_455
O1 Ge3 O2 102.73(10) . 6_455
O2 Ge3 O2 116.25(15) 4_565 6_455
Ge3 O1 Ge1 126.88(14) . .
Si3 O2 Ge3 0.00(3) 3_655 3_655
Si3 O2 Ge2 126.80(13) 3_655 .
Ge3 O2 Ge2 126.80(13) 3_655 .
O3B O3 Si1 79.7(13) . 10
O3B O3 Ge1 79.7(13) . 10
Si1 O3 Ge1 0.00(3) 10 10
O3B O3 Ge1 79.7(13) . .
Si1 O3 Ge1 131.7(3) 10 .
Ge1 O3 Ge1 131.7(3) 10 .
O4B O4 Ge2 76(3) . .
O4B O4 Ge1 81(3) . .
Ge2 O4 Ge1 133.8(2) . .
O5B O5 Si2 77.6(12) . 10
O5B O5 Ge2 77.6(12) . 10
Si2 O5 Ge2 0.00(2) 10 10
O5B O5 Ge2 77.6(12) . .
Si2 O5 Ge2 130.2(3) 10 .
Ge2 O5 Ge2 130.2(3) 10 .
O6B O6 Ge1 75.9(19) . .
O6B O6 Si2 76.4(19) . 2_655
Ge1 O6 Si2 132.1(2) . 2_655
O6B O6 Ge2 76.4(19) . 2_655
Ge1 O6 Ge2 132.1(2) . 2_655
Si2 O6 Ge2 0.00(4) 2_655 2_655
C4 C1 N1 34.8(13) . 4_565
C4 C1 N1 34.8(13) . 3_655
N1 C1 N1 70(3) 4_565 3_655
C4 C1 N1 34.8(13) . 2_665
N1 C1 N1 47.6(16) 4_565 2_665
N1 C1 N1 47.6(16) 3_655 2_665
C4 C1 N1 34.8(13) . .
N1 C1 N1 47.6(16) 4_565 .
N1 C1 N1 47.6(16) 3_655 .
N1 C1 N1 70(3) 2_665 .
N2 C2 N2 174(5) 2_665 .
N2 C2 N2 89.9(3) 2_665 3_655
N2 C2 N2 89.9(3) . 3_655
N2 C2 N2 89.9(3) 2_665 4_565
N2 C2 N2 89.9(3) . 4_565
N2 C2 N2 174(5) 3_655 4_565
N2 C2 C3 93(3) 2_665 .
N2 C2 C3 93(3) . .
N2 C2 C3 93(3) 3_655 .
N2 C2 C3 93(3) 4_565 .
N2 C2 C4 87(3) 2_665 .
N2 C2 C4 87(3) . .
N2 C2 C4 87(3) 3_655 .
N2 C2 C4 87(3) 4_565 .
C3 C2 C4 180.000(7) . .
N2 C2 N1 71(3) 2_665 3_655
N2 C2 N1 104(3) . 3_655
N2 C2 N1 58(2) 3_655 3_655
N2 C2 N1 117(3) 4_565 3_655
C3 C2 N1 145.2(14) . 3_655
C4 C2 N1 34.8(14) . 3_655
N2 C2 N1 58(2) 2_665 2_665
N2 C2 N1 117(3) . 2_665
N2 C2 N1 104(3) 3_655 2_665
N2 C2 N1 71(3) 4_565 2_665
C3 C2 N1 145.2(14) . 2_665
C4 C2 N1 34.8(14) . 2_665
N1 C2 N1 47.6(17) 3_655 2_665
N2 C2 N1 117(3) 2_665 .
N2 C2 N1 58(2) . .
N2 C2 N1 71(3) 3_655 .
N2 C2 N1 104(3) 4_565 .
C3 C2 N1 145.2(14) . .
C4 C2 N1 34.8(14) . .
N1 C2 N1 47.6(17) 3_655 .
N1 C2 N1 70(3) 2_665 .
N2 C2 N1 104(3) 2_665 4_565
N2 C2 N1 71(3) . 4_565
N2 C2 N1 117(3) 3_655 4_565
N2 C2 N1 58(2) 4_565 4_565
C3 C2 N1 145.2(14) . 4_565
C4 C2 N1 34.8(14) . 4_565
N1 C2 N1 70(3) 3_655 4_565
N1 C2 N1 47.6(17) 2_665 4_565
N1 C2 N1 47.6(17) . 4_565
C2 C3 N2 33.0(14) . 2_665
C2 C3 N2 33.0(14) . 3_655
N2 C3 N2 45.3(18) 2_665 3_655
C2 C3 N2 33.0(14) . 4_565
N2 C3 N2 45.3(18) 2_665 4_565
N2 C3 N2 66(3) 3_655 4_565
C2 C3 N2 33.0(14) . .
N2 C3 N2 66(3) 2_665 .
N2 C3 N2 45.3(18) 3_655 .
N2 C3 N2 45.3(18) 4_565 .
N1 C4 N1 170(5) 3_655 4_565
N1 C4 N1 89.5(5) 3_655 2_665
N1 C4 N1 89.5(5) 4_565 2_665
N1 C4 N1 89.5(5) 3_655 .
N1 C4 N1 89.5(5) 4_565 .
N1 C4 N1 170(5) 2_665 .
N1 C4 C1 95(3) 3_655 .
N1 C4 C1 95(3) 4_565 .
N1 C4 C1 95(3) 2_665 .
N1 C4 C1 95(3) . .
N1 C4 C2 85(3) 3_655 .
N1 C4 C2 85(3) 4_565 .
N1 C4 C2 85(3) 2_665 .
N1 C4 C2 85(3) . .
C1 C4 C2 180.000(9) . .
N1 C4 N2 101(3) 3_655 .
N1 C4 N2 70(3) 4_565 .
N1 C4 N2 113(3) 2_665 .
N1 C4 N2 57(2) . .
C1 C4 N2 146.9(14) . .
C2 C4 N2 33.1(14) . .
N1 C4 N2 113(3) 3_655 4_565
N1 C4 N2 57(2) 4_565 4_565
N1 C4 N2 70(3) 2_665 4_565
N1 C4 N2 101(3) . 4_565
C1 C4 N2 146.9(14) . 4_565
C2 C4 N2 33.1(14) . 4_565
N2 C4 N2 45.4(19) . 4_565
N1 C4 N2 57(2) 3_655 3_655
N1 C4 N2 113(3) 4_565 3_655
N1 C4 N2 101(3) 2_665 3_655
N1 C4 N2 70(3) . 3_655
C1 C4 N2 146.9(14) . 3_655
C2 C4 N2 33.1(14) . 3_655
N2 C4 N2 45.4(19) . 3_655
N2 C4 N2 66(3) 4_565 3_655
N1 C4 N2 70(3) 3_655 2_665
N1 C4 N2 101(3) 4_565 2_665
N1 C4 N2 57(2) 2_665 2_665
N1 C4 N2 113(3) . 2_665
C1 C4 N2 146.9(14) . 2_665
C2 C4 N2 33.1(14) . 2_665
N2 C4 N2 66(3) . 2_665
N2 C4 N2 45.4(19) 4_565 2_665
N2 C4 N2 45.4(19) 3_655 2_665
C4 N1 N1 45.2(2) . 3_655
C4 N1 N1 45.2(2) . 4_565
N1 N1 N1 90.000(9) 3_655 4_565
C4 N1 N2 89(3) . .
N1 N1 N2 98.7(17) 3_655 .
N1 N1 N2 72(2) 4_565 .
C4 N1 N2 77(3) . 3_655
N1 N1 N2 55.7(17) 3_655 3_655
N1 N1 N2 97.6(15) 4_565 3_655
N2 N1 N2 50(2) . 3_655
C4 N1 C2 60(3) . .
N1 N1 C2 66.2(9) 3_655 .
N1 N1 C2 66.2(9) 4_565 .
N2 N1 C2 33.5(15) . .
N2 N1 C2 32.5(13) 3_655 .
C4 N1 C1 50(3) . .
N1 N1 C1 66.2(8) 3_655 .
N1 N1 C1 66.2(8) 4_565 .
N2 N1 C1 135(3) . .
N2 N1 C1 120(2) 3_655 .
C2 N1 C1 110(3) . .
C4 N1 N1 5(3) . 2_665
N1 N1 N1 45.000(7) 3_655 2_665
N1 N1 N1 45.000(5) 4_565 2_665
N2 N1 N1 84(2) . 2_665
N2 N1 N1 72.3(19) 3_655 2_665
C2 N1 N1 55.2(14) . 2_665
C1 N1 N1 55.2(13) . 2_665
C4 N1 N2 52(2) . 4_565
N1 N1 N2 78.0(14) 3_655 4_565
N1 N1 N2 41.7(10) 4_565 4_565
N2 N1 N2 37.6(16) . 4_565
N2 N1 N2 58(2) 3_655 4_565
C2 N1 N2 25.3(11) . 4_565
C1 N1 N2 98(2) . 4_565
N1 N1 N2 47.6(14) 2_665 4_565
C2 N2 N2 45.07(14) . 3_655
C2 N2 N2 45.07(14) . 4_565
N2 N2 N2 90.000(6) 3_655 4_565
C2 N2 N1 89(3) . .
N2 N2 N1 73(2) 3_655 .
N2 N2 N1 101.0(17) 4_565 .
C2 N2 N1 77(3) . 4_565
N2 N2 N1 99.6(15) 3_655 4_565
N2 N2 N1 56.4(18) 4_565 4_565
N1 N2 N1 52(2) . 4_565
C2 N2 C4 60(3) . .
N2 N2 C4 67.3(9) 3_655 .
N2 N2 C4 67.3(9) 4_565 .
N1 N2 C4 34.6(14) . .
N1 N2 C4 33.6(12) 4_565 .
C2 N2 C3 54(3) . .
N2 N2 C3 67.4(9) 3_655 .
N2 N2 C3 67.4(9) 4_565 .
N1 N2 C3 139(3) . .
N1 N2 C3 122(3) 4_565 .
C4 N2 C3 114(3) . .
C2 N2 N2 3(3) . 2_665
N2 N2 N2 45.000(2) 3_655 2_665
N2 N2 N2 45.000(5) 4_565 2_665
N1 N2 N2 86(2) . 2_665
N1 N2 N2 74(2) 4_565 2_665
C4 N2 N2 56.9(14) . 2_665
C3 N2 N2 57.0(14) . 2_665
C2 N2 N1 51(2) . 3_655
N2 N2 N1 41.4(10) 3_655 3_655
N2 N2 N1 78.9(15) 4_565 3_655
N1 N2 N1 39.5(15) . 3_655
N1 N2 N1 60(2) 4_565 3_655
C4 N2 N1 26.6(11) . 3_655
C3 N2 N1 100(2) . 3_655
N2 N2 N1 48.2(15) 2_665 3_655
O3 O3B Ge1 79.4(19) . .
O3 O3B Si1 79.4(19) . 10
Ge1 O3B Si1 131(2) . 10
O3 O3B Ge1 79.4(19) . 10
Ge1 O3B Ge1 131(2) . 10
Si1 O3B Ge1 0.00(2) 10 10
O4 O4B Ge2 84(3) . .
O4 O4B Ge1 79(3) . .
Ge2 O4B Ge1 136.5(17) . .
O5 O5B Si2 80.7(18) . 10
O5 O5B Ge2 80.7(18) . 10
Si2 O5B Ge2 0.00(3) 10 10
O5 O5B Ge2 80.7(18) . .
Si2 O5B Ge2 133(2) 10 .
Ge2 O5B Ge2 133(2) 10 .
O6 O6B Ge1 80(2) . .
O6 O6B Si2 79(2) . 2_655
Ge1 O6B Si2 135.5(17) . 2_655
O6 O6B Ge2 79(2) . 2_655
Ge1 O6B Ge2 135.5(17) . 2_655
Si2 O6B Ge2 0.00(4) 2_655 2_655

loop_
_geom_bond_atom_site_label_1
_geom_bond_atom_site_label_2
_geom_bond_distance
_geom_bond_site_symmetry_2
Ge1 O6B 1.70(2) .
Ge1 O3 1.7171(19) .
Ge1 O3B 1.719(15) .
Ge1 O6 1.721(3) .
Ge1 O4 1.726(3) .
Ge1 O1 1.736(2) .
Ge1 O4B 1.74(3) .
Ge2 O4B 1.67(3) .
Ge2 O5B 1.699(14) .
Ge2 O6B 1.70(2) 2_655
Ge2 O4 1.713(3) .
Ge2 O5 1.7167(19) .
Ge2 O6 1.723(3) 2_655
Ge2 O2 1.736(2) .
Ge3 O1 1.726(2) 8
Ge3 O1 1.726(2) .
Ge3 O2 1.729(2) 4_565
Ge3 O2 1.729(2) 6_455
O2 Si3 1.729(2) 3_655
O2 Ge3 1.729(2) 3_655
O3 O3B 0.62(4) .
O3 Si1 1.7171(19) 10
O3 Ge1 1.7171(19) 10
O4 O4B 0.60(3) .
O5 O5B 0.64(4) .
O5 Si2 1.7167(19) 10
O5 Ge2 1.7167(19) 10
O6 O6B 0.72(3) .
O6 Si2 1.723(3) 2_655
O6 Ge2 1.723(3) 2_655
C1 C4 1.14(4) .
C1 N1 1.484(18) 4_565
C1 N1 1.484(18) 3_655
C1 N1 1.484(18) 2_665
C1 N1 1.484(18) .
C2 N2 0.82(3) 2_665
C2 N2 0.82(3) .
C2 N2 0.82(3) 3_655
C2 N2 0.82(3) 4_565
C2 C3 1.22(4) .
C2 C4 1.30(5) .
C2 N1 1.484(19) 3_655
C2 N1 1.484(19) 2_665
C2 N1 1.484(19) .
C2 N1 1.484(19) 4_565
C3 N2 1.503(18) 2_665
C3 N2 1.503(18) 3_655
C3 N2 1.503(18) 4_565
C3 N2 1.503(18) .
C4 N1 0.85(3) 3_655
C4 N1 0.85(3) 4_565
C4 N1 0.85(3) 2_665
C4 N1 0.85(3) .
C4 N2 1.497(18) .
C4 N2 1.497(18) 4_565
C4 N2 1.497(18) 3_655
C4 N2 1.497(18) 2_665
N1 N1 1.20(4) 3_655
N1 N1 1.20(4) 4_565
N1 N2 1.25(3) .
N1 N2 1.44(4) 3_655
N1 N1 1.69(6) 2_665
N1 N2 1.86(4) 4_565
N2 N2 1.16(4) 3_655
N2 N2 1.16(4) 4_565
N2 N1 1.44(4) 4_565
N2 N2 1.64(6) 2_665
N2 N1 1.86(4) 3_655
O3B Si1 1.719(16) 10
O3B Ge1 1.719(16) 10
O5B Si2 1.699(14) 10
O5B Ge2 1.699(14) 10
O6B Si2 1.70(2) 2_655
O6B Ge2 1.70(2) 2_655

loop_
_geom_torsion_atom_site_label_1
_geom_torsion_atom_site_label_2
_geom_torsion_atom_site_label_3
_geom_torsion_atom_site_label_4
_geom_torsion
_geom_torsion_site_symmetry_1
_geom_torsion_site_symmetry_4
O1 Ge3 O1 Ge1 -48.63(13) 8 .
O2 Ge3 O1 Ge1 67.37(19) 4_565 .
O2 Ge3 O1 Ge1 -168.43(15) 6_455 .
O6B Ge1 O1 Ge3 117.3(13) . .
O3 Ge1 O1 Ge3 -98.8(2) . .
O3B Ge1 O1 Ge3 -120.5(15) . .
O6 Ge1 O1 Ge3 142.4(2) . .
O4 Ge1 O1 Ge3 21.6(2) . .
O4B Ge1 O1 Ge3 1.0(13) . .
O4B Ge2 O2 Si3 139.4(13) . 3_655
O5B Ge2 O2 Si3 -99.6(15) . 3_655
O6B Ge2 O2 Si3 23.8(13) 2_655 3_655
O4 Ge2 O2 Si3 118.4(2) . 3_655
O5 Ge2 O2 Si3 -122.1(2) . 3_655
O6 Ge2 O2 Si3 -1.2(2) 2_655 3_655
O4B Ge2 O2 Ge3 139.4(13) . 3_655
O5B Ge2 O2 Ge3 -99.6(15) . 3_655
O6B Ge2 O2 Ge3 23.8(13) 2_655 3_655
O4 Ge2 O2 Ge3 118.4(2) . 3_655
O5 Ge2 O2 Ge3 -122.1(2) . 3_655
O6 Ge2 O2 Ge3 -1.2(2) 2_655 3_655
O6B Ge1 O3 O3B 36(4) . .
O6 Ge1 O3 O3B 20(3) . .
O4 Ge1 O3 O3B 155(3) . .
O1 Ge1 O3 O3B -92(3) . .
O4B Ge1 O3 O3B 161(3) . .
O6B Ge1 O3 Si1 -29.8(12) . 10
O3B Ge1 O3 Si1 -66(3) . 10
O6 Ge1 O3 Si1 -46.0(4) . 10
O4 Ge1 O3 Si1 89.1(4) . 10
O1 Ge1 O3 Si1 -158.1(4) . 10
O4B Ge1 O3 Si1 94.9(9) . 10
O6B Ge1 O3 Ge1 -29.8(12) . 10
O3B Ge1 O3 Ge1 -66(3) . 10
O6 Ge1 O3 Ge1 -46.0(4) . 10
O4 Ge1 O3 Ge1 89.1(4) . 10
O1 Ge1 O3 Ge1 -158.1(4) . 10
O4B Ge1 O3 Ge1 94.9(9) . 10
O5B Ge2 O4 O4B -31(3) . .
O6B Ge2 O4 O4B -159(3) 2_655 .
O5 Ge2 O4 O4B -18(3) . .
O6 Ge2 O4 O4B -153(3) 2_655 .
O2 Ge2 O4 O4B 95(3) . .
O4B Ge2 O4 Ge1 62(3) . .
O5B Ge2 O4 Ge1 31.0(16) . .
O6B Ge2 O4 Ge1 -97.3(8) 2_655 .
O5 Ge2 O4 Ge1 44.0(4) . .
O6 Ge2 O4 Ge1 -91.1(4) 2_655 .
O2 Ge2 O4 Ge1 157.0(3) . .
O6B Ge1 O4 O4B 158(3) . .
O3 Ge1 O4 O4B 17(3) . .
O3B Ge1 O4 O4B 29(3) . .
O6 Ge1 O4 O4B 151(3) . .
O1 Ge1 O4 O4B -96(3) . .
O6B Ge1 O4 Ge2 97.5(8) . .
O3 Ge1 O4 Ge2 -43.0(4) . .
O3B Ge1 O4 Ge2 -31.1(16) . .
O6 Ge1 O4 Ge2 91.0(4) . .
O1 Ge1 O4 Ge2 -156.4(3) . .
O4B Ge1 O4 Ge2 -60(3) . .
O4B Ge2 O5 O5B -160(3) . .
O6B Ge2 O5 O5B -36(3) 2_655 .
O4 Ge2 O5 O5B -154(3) . .
O6 Ge2 O5 O5B -19(3) 2_655 .
O2 Ge2 O5 O5B 94(3) . .
O4B Ge2 O5 Si2 -98.2(9) . 10
O5B Ge2 O5 Si2 62(3) . 10
O6B Ge2 O5 Si2 26.0(13) 2_655 10
O4 Ge2 O5 Si2 -92.0(4) . 10
O6 Ge2 O5 Si2 42.8(4) 2_655 10
O2 Ge2 O5 Si2 156.0(3) . 10
O4B Ge2 O5 Ge2 -98.2(9) . 10
O5B Ge2 O5 Ge2 62(3) . 10
O6B Ge2 O5 Ge2 26.0(13) 2_655 10
O4 Ge2 O5 Ge2 -92.0(4) . 10
O6 Ge2 O5 Ge2 42.8(4) 2_655 10
O2 Ge2 O5 Ge2 156.0(3) . 10
O3 Ge1 O6 O6B 150.5(19) . .
O3B Ge1 O6 O6B 158(2) . .
O4 Ge1 O6 O6B 16(2) . .
O1 Ge1 O6 O6B -96.8(19) . .
O4B Ge1 O6 O6B 29(2) . .
O6B Ge1 O6 Si2 -56.4(19) . 2_655
O3 Ge1 O6 Si2 94.0(3) . 2_655
O3B Ge1 O6 Si2 101.1(11) . 2_655
O4 Ge1 O6 Si2 -40.7(3) . 2_655
O1 Ge1 O6 Si2 -153.2(3) . 2_655
O4B Ge1 O6 Si2 -27.7(13) . 2_655
O6B Ge1 O6 Ge2 -56.4(19) . 2_655
O3 Ge1 O6 Ge2 94.0(3) . 2_655
O3B Ge1 O6 Ge2 101.1(11) . 2_655
O4 Ge1 O6 Ge2 -40.7(3) . 2_655
O1 Ge1 O6 Ge2 -153.2(3) . 2_655
O4B Ge1 O6 Ge2 -27.7(13) . 2_655
N2 C2 C3 N2 180.000(8) . 2_665
N2 C2 C3 N2 -90.000(9) 3_655 2_665
N2 C2 C3 N2 90.000(9) 4_565 2_665
C4 C2 C3 N2 6E1(10) . 2_665
N1 C2 C3 N2 -60(3) 3_655 2_665
N1 C2 C3 N2 30(3) 2_665 2_665
N1 C2 C3 N2 -150(3) . 2_665
N1 C2 C3 N2 120(3) 4_565 2_665
N2 C2 C3 N2 90.000(6) 2_665 3_655
N2 C2 C3 N2 -90.000(6) . 3_655
N2 C2 C3 N2 180.000(5) 4_565 3_655
C4 C2 C3 N2 15E1(10) . 3_655
N1 C2 C3 N2 30(3) 3_655 3_655
N1 C2 C3 N2 120(3) 2_665 3_655
N1 C2 C3 N2 -60(3) . 3_655
N1 C2 C3 N2 -150(3) 4_565 3_655
N2 C2 C3 N2 -90.000(7) 2_665 4_565
N2 C2 C3 N2 90.000(6) . 4_565
N2 C2 C3 N2 180.000(5) 3_655 4_565
C4 C2 C3 N2 -3E1(10) . 4_565
N1 C2 C3 N2 -150(3) 3_655 4_565
N1 C2 C3 N2 -60(3) 2_665 4_565
N1 C2 C3 N2 120(3) . 4_565
N1 C2 C3 N2 30(3) 4_565 4_565
N2 C2 C3 N2 180.000(9) 2_665 .
N2 C2 C3 N2 90.000(7) 3_655 .
N2 C2 C3 N2 -90.000(6) 4_565 .
C4 C2 C3 N2 -12E1(10) . .
N1 C2 C3 N2 120(3) 3_655 .
N1 C2 C3 N2 -150(3) 2_665 .
N1 C2 C3 N2 30(3) . .
N1 C2 C3 N2 -60(3) 4_565 .
N1 C1 C4 N1 180.0000(10) 4_565 3_655
N1 C1 C4 N1 90.000(9) 2_665 3_655
N1 C1 C4 N1 -90.000(8) . 3_655
N1 C1 C4 N1 180.000(2) 3_655 4_565
N1 C1 C4 N1 -90.000(10) 2_665 4_565
N1 C1 C4 N1 90.000(7) . 4_565
N1 C1 C4 N1 90.000(9) 4_565 2_665
N1 C1 C4 N1 -90.000(9) 3_655 2_665
N1 C1 C4 N1 180.000(12) . 2_665
N1 C1 C4 N1 -90.000(8) 4_565 .
N1 C1 C4 N1 90.000(7) 3_655 .
N1 C1 C4 N1 180.000(10) 2_665 .
N1 C1 C4 C2 -12E1(10) 4_565 .
N1 C1 C4 C2 6E1(10) 3_655 .
N1 C1 C4 C2 15E1(10) 2_665 .
N1 C1 C4 C2 -3E1(10) . .
N1 C1 C4 N2 -60(3) 4_565 .
N1 C1 C4 N2 120(3) 3_655 .
N1 C1 C4 N2 -150(3) 2_665 .
N1 C1 C4 N2 30(3) . .
N1 C1 C4 N2 30(3) 4_565 4_565
N1 C1 C4 N2 -150(3) 3_655 4_565
N1 C1 C4 N2 -60(3) 2_665 4_565
N1 C1 C4 N2 120(3) . 4_565
N1 C1 C4 N2 -150(3) 4_565 3_655
N1 C1 C4 N2 30(3) 3_655 3_655
N1 C1 C4 N2 120(3) 2_665 3_655
N1 C1 C4 N2 -60(3) . 3_655
N1 C1 C4 N2 120(3) 4_565 2_665
N1 C1 C4 N2 -60(3) 3_655 2_665
N1 C1 C4 N2 30(3) 2_665 2_665
N1 C1 C4 N2 -150(3) . 2_665
N2 C2 C4 N1 -60(3) 2_665 3_655
N2 C2 C4 N1 120(3) . 3_655
N2 C2 C4 N1 30(3) 3_655 3_655
N2 C2 C4 N1 -150(3) 4_565 3_655
C3 C2 C4 N1 -12E1(10) . 3_655
N1 C2 C4 N1 -90.000(9) 2_665 3_655
N1 C2 C4 N1 90.000(7) . 3_655
N1 C2 C4 N1 180.000(2) 4_565 3_655
N2 C2 C4 N1 120(3) 2_665 4_565
N2 C2 C4 N1 -60(3) . 4_565
N2 C2 C4 N1 -150(3) 3_655 4_565
N2 C2 C4 N1 30(3) 4_565 4_565
C3 C2 C4 N1 6E1(10) . 4_565
N1 C2 C4 N1 180.000(2) 3_655 4_565
N1 C2 C4 N1 90.000(8) 2_665 4_565
N1 C2 C4 N1 -90.000(7) . 4_565
N2 C2 C4 N1 30(3) 2_665 2_665
N2 C2 C4 N1 -150(3) . 2_665
N2 C2 C4 N1 120(3) 3_655 2_665
N2 C2 C4 N1 -60(3) 4_565 2_665
C3 C2 C4 N1 -3E1(10) . 2_665
N1 C2 C4 N1 90.000(9) 3_655 2_665
N1 C2 C4 N1 180.000(10) . 2_665
N1 C2 C4 N1 -90.000(9) 4_565 2_665
N2 C2 C4 N1 -150(3) 2_665 .
N2 C2 C4 N1 30(3) . .
N2 C2 C4 N1 -60(3) 3_655 .
N2 C2 C4 N1 120(3) 4_565 .
C3 C2 C4 N1 15E1(10) . .
N1 C2 C4 N1 -90.000(7) 3_655 .
N1 C2 C4 N1 180.000(11) 2_665 .
N1 C2 C4 N1 90.000(8) 4_565 .
N2 C2 C4 C1 -12E1(10) 2_665 .
N2 C2 C4 C1 6E1(10) . .
N2 C2 C4 C1 -3E1(10) 3_655 .
N2 C2 C4 C1 15E1(10) 4_565 .
C3 C2 C4 C1 0E1(10) . .
N1 C2 C4 C1 -6E1(10) 3_655 .
N1 C2 C4 C1 -15E1(10) 2_665 .
N1 C2 C4 C1 3E1(10) . .
N1 C2 C4 C1 12E1(10) 4_565 .
N2 C2 C4 N2 180.000(9) 2_665 .
N2 C2 C4 N2 -90.000(9) 3_655 .
N2 C2 C4 N2 90.000(8) 4_565 .
C3 C2 C4 N2 12E1(10) . .
N1 C2 C4 N2 -120(3) 3_655 .
N1 C2 C4 N2 150(3) 2_665 .
N1 C2 C4 N2 -30(3) . .
N1 C2 C4 N2 60(3) 4_565 .
N2 C2 C4 N2 90.000(8) 2_665 4_565
N2 C2 C4 N2 -90.000(8) . 4_565
N2 C2 C4 N2 180.000(6) 3_655 4_565
C3 C2 C4 N2 3E1(10) . 4_565
N1 C2 C4 N2 150(3) 3_655 4_565
N1 C2 C4 N2 60(3) 2_665 4_565
N1 C2 C4 N2 -120(3) . 4_565
N1 C2 C4 N2 -30(3) 4_565 4_565
N2 C2 C4 N2 -90.000(7) 2_665 3_655
N2 C2 C4 N2 90.000(6) . 3_655
N2 C2 C4 N2 180.000(6) 4_565 3_655
C3 C2 C4 N2 -15E1(10) . 3_655
N1 C2 C4 N2 -30(3) 3_655 3_655
N1 C2 C4 N2 -120(3) 2_665 3_655
N1 C2 C4 N2 60(3) . 3_655
N1 C2 C4 N2 150(3) 4_565 3_655
N2 C2 C4 N2 180.000(11) . 2_665
N2 C2 C4 N2 90.000(10) 3_655 2_665
N2 C2 C4 N2 -90.000(10) 4_565 2_665
C3 C2 C4 N2 -6E1(10) . 2_665
N1 C2 C4 N2 60(3) 3_655 2_665
N1 C2 C4 N2 -30(3) 2_665 2_665
N1 C2 C4 N2 150(3) . 2_665
N1 C2 C4 N2 -120(3) 4_565 2_665
N1 C4 N1 N1 170(5) 4_565 3_655
N1 C4 N1 N1 85(3) 2_665 3_655
C1 C4 N1 N1 -95(3) . 3_655
C2 C4 N1 N1 85(3) . 3_655
N2 C4 N1 N1 104(3) . 3_655
N2 C4 N1 N1 114(4) 4_565 3_655
N2 C4 N1 N1 54(3) 3_655 3_655
N2 C4 N1 N1 68(2) 2_665 3_655
N1 C4 N1 N1 -170(5) 3_655 4_565
N1 C4 N1 N1 -85(3) 2_665 4_565
C1 C4 N1 N1 95(3) . 4_565
C2 C4 N1 N1 -85(3) . 4_565
N2 C4 N1 N1 -66(3) . 4_565
N2 C4 N1 N1 -56(2) 4_565 4_565
N2 C4 N1 N1 -115(3) 3_655 4_565
N2 C4 N1 N1 -102(4) 2_665 4_565
N1 C4 N1 N2 -104(3) 3_655 .
N1 C4 N1 N2 66(3) 4_565 .
N1 C4 N1 N2 -19.0(19) 2_665 .
C1 C4 N1 N2 161.0(18) . .
C2 C4 N1 N2 -19.0(18) . .
N2 C4 N1 N2 10(3) 4_565 .
N2 C4 N1 N2 -49(2) 3_655 .
N2 C4 N1 N2 -36(4) 2_665 .
N1 C4 N1 N2 -54(3) 3_655 3_655
N1 C4 N1 N2 115(3) 4_565 3_655
N1 C4 N1 N2 30.3(14) 2_665 3_655
C1 C4 N1 N2 -149.7(14) . 3_655
C2 C4 N1 N2 30.3(14) . 3_655
N2 C4 N1 N2 49(2) . 3_655
N2 C4 N1 N2 59(3) 4_565 3_655
N2 C4 N1 N2 13(2) 2_665 3_655
N1 C4 N1 C2 -85(3) 3_655 .
N1 C4 N1 C2 85(3) 4_565 .
N1 C4 N1 C2 0.00(5) 2_665 .
C1 C4 N1 C2 180.000(8) . .
N2 C4 N1 C2 19.0(18) . .
N2 C4 N1 C2 28.9(17) 4_565 .
N2 C4 N1 C2 -30.3(14) 3_655 .
N2 C4 N1 C2 -17.2(19) 2_665 .
N1 C4 N1 C1 95(3) 3_655 .
N1 C4 N1 C1 -95(3) 4_565 .
N1 C4 N1 C1 180.00(6) 2_665 .
C2 C4 N1 C1 180.000(11) . .
N2 C4 N1 C1 -161.0(18) . .
N2 C4 N1 C1 -151.1(17) 4_565 .
N2 C4 N1 C1 149.7(14) 3_655 .
N2 C4 N1 C1 162.8(19) 2_665 .
N1 C4 N1 N1 -85(3) 3_655 2_665
N1 C4 N1 N1 85(3) 4_565 2_665
C1 C4 N1 N1 180.00(9) . 2_665
C2 C4 N1 N1 0.00(9) . 2_665
N2 C4 N1 N1 19.0(19) . 2_665
N2 C4 N1 N1 28.9(17) 4_565 2_665
N2 C4 N1 N1 -30.3(14) 3_655 2_665
N2 C4 N1 N1 -17.2(19) 2_665 2_665
N1 C4 N1 N2 -114(4) 3_655 4_565
N1 C4 N1 N2 56(2) 4_565 4_565
N1 C4 N1 N2 -28.9(17) 2_665 4_565
C1 C4 N1 N2 151.1(17) . 4_565
C2 C4 N1 N2 -28.9(17) . 4_565
N2 C4 N1 N2 -10(3) . 4_565
N2 C4 N1 N2 -59(3) 3_655 4_565
N2 C4 N1 N2 -46(3) 2_665 4_565
N2 C2 N1 C4 34(4) 2_665 .
N2 C2 N1 C4 -144(4) . .
N2 C2 N1 C4 114(3) 3_655 .
N2 C2 N1 C4 -63(3) 4_565 .
C3 C2 N1 C4 180.000(14) . .
N1 C2 N1 C4 50.6(5) 3_655 .
N1 C2 N1 C4 0.000(10) 2_665 .
N1 C2 N1 C4 -50.6(5) 4_565 .
N2 C2 N1 N1 -17(3) 2_665 3_655
N2 C2 N1 N1 166(4) . 3_655
N2 C2 N1 N1 63(3) 3_655 3_655
N2 C2 N1 N1 -114(3) 4_565 3_655
C3 C2 N1 N1 129.4(5) . 3_655
C4 C2 N1 N1 -50.6(5) . 3_655
N1 C2 N1 N1 -50.6(5) 2_665 3_655
N1 C2 N1 N1 -101.2(9) 4_565 3_655
N2 C2 N1 N1 85(4) 2_665 4_565
N2 C2 N1 N1 -93(4) . 4_565
N2 C2 N1 N1 164(3) 3_655 4_565
N2 C2 N1 N1 -13(3) 4_565 4_565
C3 C2 N1 N1 -129.4(5) . 4_565
C4 C2 N1 N1 50.6(5) . 4_565
N1 C2 N1 N1 101.2(9) 3_655 4_565
N1 C2 N1 N1 50.6(5) 2_665 4_565
N2 C2 N1 N2 178(2) 2_665 .
N2 C2 N1 N2 -102(2) 3_655 .
N2 C2 N1 N2 80.7(13) 4_565 .
C3 C2 N1 N2 -36(4) . .
C4 C2 N1 N2 144(4) . .
N1 C2 N1 N2 -166(4) 3_655 .
N1 C2 N1 N2 144(4) 2_665 .
N1 C2 N1 N2 93(4) 4_565 .
N2 C2 N1 N2 -79.7(8) 2_665 3_655
N2 C2 N1 N2 102(2) . 3_655
N2 C2 N1 N2 -177(3) 4_565 3_655
C3 C2 N1 N2 66(3) . 3_655
C4 C2 N1 N2 -114(3) . 3_655
N1 C2 N1 N2 -63(3) 3_655 3_655
N1 C2 N1 N2 -114(3) 2_665 3_655
N1 C2 N1 N2 -164(3) 4_565 3_655
N2 C2 N1 C1 34(4) 2_665 .
N2 C2 N1 C1 -144(4) . .
N2 C2 N1 C1 114(3) 3_655 .
N2 C2 N1 C1 -63(3) 4_565 .
C3 C2 N1 C1 180.000(10) . .
C4 C2 N1 C1 0.000(7) . .
N1 C2 N1 C1 50.6(5) 3_655 .
N1 C2 N1 C1 0.000(5) 2_665 .
N1 C2 N1 C1 -50.6(5) 4_565 .
N2 C2 N1 N1 34(4) 2_665 2_665
N2 C2 N1 N1 -144(4) . 2_665
N2 C2 N1 N1 114(3) 3_655 2_665
N2 C2 N1 N1 -63(3) 4_565 2_665
C3 C2 N1 N1 180.000(10) . 2_665
C4 C2 N1 N1 0.000(8) . 2_665
N1 C2 N1 N1 50.6(5) 3_655 2_665
N1 C2 N1 N1 -50.6(5) 4_565 2_665
N2 C2 N1 N2 97(3) 2_665 4_565
N2 C2 N1 N2 -80.7(13) . 4_565
N2 C2 N1 N2 177(3) 3_655 4_565
C3 C2 N1 N2 -117(3) . 4_565
C4 C2 N1 N2 63(3) . 4_565
N1 C2 N1 N2 114(3) 3_655 4_565
N1 C2 N1 N2 63(3) 2_665 4_565
N1 C2 N1 N2 13(3) 4_565 4_565
N1 C1 N1 C4 50.6(4) 4_565 .
N1 C1 N1 C4 -50.6(4) 3_655 .
N1 C1 N1 C4 0.000(11) 2_665 .
C4 C1 N1 N1 50.6(4) . 3_655
N1 C1 N1 N1 101.2(9) 4_565 3_655
N1 C1 N1 N1 50.6(4) 2_665 3_655
C4 C1 N1 N1 -50.6(4) . 4_565
N1 C1 N1 N1 -101.2(9) 3_655 4_565
N1 C1 N1 N1 -50.6(4) 2_665 4_565
C4 C1 N1 N2 -27(3) . .
N1 C1 N1 N2 23(3) 4_565 .
N1 C1 N1 N2 -78(2) 3_655 .
N1 C1 N1 N2 -27(3) 2_665 .
C4 C1 N1 N2 34.5(17) . 3_655
N1 C1 N1 N2 85.1(15) 4_565 3_655
N1 C1 N1 N2 -16(2) 3_655 3_655
N1 C1 N1 N2 34.5(17) 2_665 3_655
C4 C1 N1 C2 0.000(7) . .
N1 C1 N1 C2 50.6(4) 4_565 .
N1 C1 N1 C2 -50.6(4) 3_655 .
N1 C1 N1 C2 0.000(5) 2_665 .
C4 C1 N1 N1 0.000(8) . 2_665
N1 C1 N1 N1 50.6(4) 4_565 2_665
N1 C1 N1 N1 -50.6(4) 3_655 2_665
C4 C1 N1 N2 -22.6(12) . 4_565
N1 C1 N1 N2 28.0(14) 4_565 4_565
N1 C1 N1 N2 -73.2(12) 3_655 4_565
N1 C1 N1 N2 -22.6(12) 2_665 4_565
N2 C2 N2 N2 -87(3) 2_665 3_655
N2 C2 N2 N2 -174(5) 4_565 3_655
C3 C2 N2 N2 93(3) . 3_655
C4 C2 N2 N2 -87(3) . 3_655
N1 C2 N2 N2 -56(2) 3_655 3_655
N1 C2 N2 N2 -106(4) 2_665 3_655
N1 C2 N2 N2 -67(3) . 3_655
N1 C2 N2 N2 -119(3) 4_565 3_655
N2 C2 N2 N2 87(3) 2_665 4_565
N2 C2 N2 N2 174(5) 3_655 4_565
C3 C2 N2 N2 -93(3) . 4_565
C4 C2 N2 N2 87(3) . 4_565
N1 C2 N2 N2 118(4) 3_655 4_565
N1 C2 N2 N2 68(2) 2_665 4_565
N1 C2 N2 N2 107(3) . 4_565
N1 C2 N2 N2 56(3) 4_565 4_565
N2 C2 N2 N1 -19.7(19) 2_665 .
N2 C2 N2 N1 67(3) 3_655 .
N2 C2 N2 N1 -107(3) 4_565 .
C3 C2 N2 N1 160.3(19) . .
C4 C2 N2 N1 -19.7(19) . .
N1 C2 N2 N1 11(3) 3_655 .
N1 C2 N2 N1 -38(4) 2_665 .
N1 C2 N2 N1 -51(2) 4_565 .
N2 C2 N2 N1 31.6(14) 2_665 4_565
N2 C2 N2 N1 119(3) 3_655 4_565
N2 C2 N2 N1 -56(3) 4_565 4_565
C3 C2 N2 N1 -148.4(13) . 4_565
C4 C2 N2 N1 31.6(13) . 4_565
N1 C2 N2 N1 62(3) 3_655 4_565
N1 C2 N2 N1 13(3) 2_665 4_565
N1 C2 N2 N1 51(2) . 4_565
N2 C2 N2 C4 0.00(7) 2_665 .
N2 C2 N2 C4 87(3) 3_655 .
N2 C2 N2 C4 -87(3) 4_565 .
C3 C2 N2 C4 180.000(8) . .
N1 C2 N2 C4 30.7(17) 3_655 .
N1 C2 N2 C4 -19(2) 2_665 .
N1 C2 N2 C4 19.7(19) . .
N1 C2 N2 C4 -31.6(13) 4_565 .
N2 C2 N2 C3 180.00(10) 2_665 .
N2 C2 N2 C3 -93(3) 3_655 .
N2 C2 N2 C3 93(3) 4_565 .
C4 C2 N2 C3 180.000(6) . .
N1 C2 N2 C3 -149.3(17) 3_655 .
N1 C2 N2 C3 161(2) 2_665 .
N1 C2 N2 C3 -160.3(19) . .
N1 C2 N2 C3 148.4(13) 4_565 .
N2 C2 N2 N2 87(3) 3_655 2_665
N2 C2 N2 N2 -87(3) 4_565 2_665
C3 C2 N2 N2 180.00(12) . 2_665
C4 C2 N2 N2 0.00(13) . 2_665
N1 C2 N2 N2 30.7(17) 3_655 2_665
N1 C2 N2 N2 -19(2) 2_665 2_665
N1 C2 N2 N2 19.7(19) . 2_665
N1 C2 N2 N2 -31.6(14) 4_565 2_665
N2 C2 N2 N1 -30.7(17) 2_665 3_655
N2 C2 N2 N1 56(2) 3_655 3_655
N2 C2 N2 N1 -118(4) 4_565 3_655
C3 C2 N2 N1 149.3(17) . 3_655
C4 C2 N2 N1 -30.7(17) . 3_655
N1 C2 N2 N1 -49(3) 2_665 3_655
N1 C2 N2 N1 -11(3) . 3_655
N1 C2 N2 N1 -62(3) 4_565 3_655
C4 N1 N2 C2 31(3) . .
N1 N1 N2 C2 -13(3) 3_655 .
N1 N1 N2 C2 74(3) 4_565 .
N2 N1 N2 C2 -43.0(9) 3_655 .
C1 N1 N2 C2 52(5) . .
N1 N1 N2 C2 29(3) 2_665 .
N2 N1 N2 C2 43.7(10) 4_565 .
C4 N1 N2 N2 74(3) . 3_655
N1 N1 N2 N2 30(3) 3_655 3_655
N1 N1 N2 N2 117(3) 4_565 3_655
C2 N1 N2 N2 43.0(9) . 3_655
C1 N1 N2 N2 95(4) . 3_655
N1 N1 N2 N2 72(3) 2_665 3_655
N2 N1 N2 N2 86.7(6) 4_565 3_655
C4 N1 N2 N2 -13(3) . 4_565
N1 N1 N2 N2 -57(4) 3_655 4_565
N1 N1 N2 N2 30(3) 4_565 4_565
N2 N1 N2 N2 -86.7(7) 3_655 4_565
C2 N1 N2 N2 -43.7(10) . 4_565
C1 N1 N2 N2 8(5) . 4_565
N1 N1 N2 N2 -15(3) 2_665 4_565
C4 N1 N2 N1 -42.9(9) . 4_565
N1 N1 N2 N1 -87.1(6) 3_655 4_565
N2 N1 N2 N1 -117(3) 3_655 4_565
C2 N1 N2 N1 -74(3) . 4_565
C1 N1 N2 N1 -22(3) . 4_565
N1 N1 N2 N1 -44.6(5) 2_665 4_565
N2 N1 N2 N1 -30(3) 4_565 4_565
N1 N1 N2 C4 -44.2(9) 3_655 .
N1 N1 N2 C4 42.9(9) 4_565 .
N2 N1 N2 C4 -74(3) 3_655 .
C2 N1 N2 C4 -31(3) . .
C1 N1 N2 C4 21(2) . .
N1 N1 N2 C4 -1.7(9) 2_665 .
N2 N1 N2 C4 13(3) 4_565 .
C4 N1 N2 C3 55(5) . .
N1 N1 N2 C3 11(5) 3_655 .
N1 N1 N2 C3 98(5) 4_565 .
N2 N1 N2 C3 -19(3) 3_655 .
C2 N1 N2 C3 24(3) . .
C1 N1 N2 C3 76(6) . .
N1 N1 N2 C3 54(5) 2_665 .
N2 N1 N2 C3 68(2) 4_565 .
C4 N1 N2 N2 30(3) . 2_665
N1 N1 N2 N2 -14(3) 3_655 2_665
N1 N1 N2 N2 73(3) 4_565 2_665
N2 N1 N2 N2 -44.0(4) 3_655 2_665
C2 N1 N2 N2 -1.0(9) . 2_665
C1 N1 N2 N2 51(4) . 2_665
N1 N1 N2 N2 28(3) 2_665 2_665
N2 N1 N2 N2 42.7(5) 4_565 2_665
C4 N1 N2 N1 44.2(9) . 3_655
N1 N1 N2 N1 87.1(6) 4_565 3_655
N2 N1 N2 N1 -30(3) 3_655 3_655
C2 N1 N2 N1 13(3) . 3_655
C1 N1 N2 N1 65(2) . 3_655
N1 N1 N2 N1 42.5(5) 2_665 3_655
N2 N1 N2 N1 57(4) 4_565 3_655
N1 C4 N2 C2 -62(3) 3_655 .
N1 C4 N2 C2 113(3) 4_565 .
N1 C4 N2 C2 33(3) 2_665 .
N1 C4 N2 C2 -144(4) . .
C1 C4 N2 C2 180.000(8) . .
N2 C4 N2 C2 50.0(5) 4_565 .
N2 C4 N2 C2 -50.0(5) 3_655 .
N2 C4 N2 C2 0.000(7) 2_665 .
N1 C4 N2 N2 -12(3) 3_655 3_655
N1 C4 N2 N2 163(3) 4_565 3_655
N1 C4 N2 N2 83(4) 2_665 3_655
N1 C4 N2 N2 -94(4) . 3_655
C1 C4 N2 N2 -130.0(5) . 3_655
C2 C4 N2 N2 50.0(5) . 3_655
N2 C4 N2 N2 100.1(9) 4_565 3_655
N2 C4 N2 N2 50.0(5) 2_665 3_655
N1 C4 N2 N2 -112(3) 3_655 4_565
N1 C4 N2 N2 63(3) 4_565 4_565
N1 C4 N2 N2 -17(3) 2_665 4_565
N1 C4 N2 N2 166(4) . 4_565
C1 C4 N2 N2 130.0(5) . 4_565
C2 C4 N2 N2 -50.0(5) . 4_565
N2 C4 N2 N2 -100.1(9) 3_655 4_565
N2 C4 N2 N2 -50.0(5) 2_665 4_565
N1 C4 N2 N1 81.9(13) 3_655 .
N1 C4 N2 N1 -103(2) 4_565 .
N1 C4 N2 N1 176.3(18) 2_665 .
C1 C4 N2 N1 -36(4) . .
C2 C4 N2 N1 144(4) . .
N2 C4 N2 N1 -166(4) 4_565 .
N2 C4 N2 N1 94(4) 3_655 .
N2 C4 N2 N1 144(4) 2_665 .
N1 C4 N2 N1 -175(3) 3_655 4_565
N1 C4 N2 N1 -80.3(8) 2_665 4_565
N1 C4 N2 N1 103(2) . 4_565
C1 C4 N2 N1 67(3) . 4_565
C2 C4 N2 N1 -113(3) . 4_565
N2 C4 N2 N1 -63(3) 4_565 4_565
N2 C4 N2 N1 -163(3) 3_655 4_565
N2 C4 N2 N1 -113(3) 2_665 4_565
N1 C4 N2 C3 -62(3) 3_655 .
N1 C4 N2 C3 113(3) 4_565 .
N1 C4 N2 C3 33(3) 2_665 .
N1 C4 N2 C3 -144(4) . .
C1 C4 N2 C3 180.000(6) . .
C2 C4 N2 C3 0.000(8) . .
N2 C4 N2 C3 50.0(5) 4_565 .
N2 C4 N2 C3 -50.0(5) 3_655 .
N2 C4 N2 C3 0.000(4) 2_665 .
N1 C4 N2 N2 -62(3) 3_655 2_665
N1 C4 N2 N2 113(3) 4_565 2_665
N1 C4 N2 N2 33(3) 2_665 2_665
N1 C4 N2 N2 -144(4) . 2_665
C1 C4 N2 N2 180.000(8) . 2_665
C2 C4 N2 N2 0.000(7) . 2_665
N2 C4 N2 N2 50.0(5) 4_565 2_665
N2 C4 N2 N2 -50.0(5) 3_655 2_665
N1 C4 N2 N1 175(3) 4_565 3_655
N1 C4 N2 N1 94(3) 2_665 3_655
N1 C4 N2 N1 -81.9(12) . 3_655
C1 C4 N2 N1 -118(3) . 3_655
C2 C4 N2 N1 62(3) . 3_655
N2 C4 N2 N1 112(3) 4_565 3_655
N2 C4 N2 N1 12(3) 3_655 3_655
N2 C4 N2 N1 62(3) 2_665 3_655
N2 C3 N2 C2 0.000(7) 2_665 .
N2 C3 N2 C2 50.0(4) 3_655 .
N2 C3 N2 C2 -50.0(4) 4_565 .
C2 C3 N2 N2 -50.0(4) . 3_655
N2 C3 N2 N2 -50.0(4) 2_665 3_655
N2 C3 N2 N2 -100.0(9) 4_565 3_655
C2 C3 N2 N2 50.0(5) . 4_565
N2 C3 N2 N2 50.0(5) 2_665 4_565
N2 C3 N2 N2 100.0(9) 3_655 4_565
C2 C3 N2 N1 -31(3) . .
N2 C3 N2 N1 -31(3) 2_665 .
N2 C3 N2 N1 19(3) 3_655 .
N2 C3 N2 N1 -81(3) 4_565 .
C2 C3 N2 N1 37.1(18) . 4_565
N2 C3 N2 N1 37.1(18) 2_665 4_565
N2 C3 N2 N1 87.1(16) 3_655 4_565
N2 C3 N2 N1 -13(2) 4_565 4_565
C2 C3 N2 C4 0.000(9) . .
N2 C3 N2 C4 0.000(5) 2_665 .
N2 C3 N2 C4 50.0(5) 3_655 .
N2 C3 N2 C4 -50.0(4) 4_565 .
C2 C3 N2 N2 0.000(9) . 2_665
N2 C3 N2 N2 50.0(5) 3_655 2_665
N2 C3 N2 N2 -50.0(4) 4_565 2_665
C2 C3 N2 N1 -23.6(13) . 3_655
N2 C3 N2 N1 -23.6(13) 2_665 3_655
N2 C3 N2 N1 26.4(15) 3_655 3_655
N2 C3 N2 N1 -73.6(12) 4_565 3_655
Si1 O3 O3B Ge1 136.1(11) 10 .
Ge1 O3 O3B Ge1 136.1(11) 10 .
Ge1 O3 O3B Si1 0 10 10
Ge1 O3 O3B Si1 -136.1(11) . 10
Si1 O3 O3B Ge1 0 10 10
Ge1 O3 O3B Ge1 -136.1(11) . 10
O6B Ge1 O3B O3 -152(3) . .
O6 Ge1 O3B O3 -162(3) . .
O4 Ge1 O3B O3 -32(4) . .
O1 Ge1 O3B O3 93(3) . .
O4B Ge1 O3B O3 -21(4) . .
O6B Ge1 O3B Si1 -86(3) . 10
O3 Ge1 O3B Si1 65(3) . 10
O6 Ge1 O3B Si1 -96(3) . 10
O4 Ge1 O3B Si1 34(4) . 10
O1 Ge1 O3B Si1 159(3) . 10
O4B Ge1 O3B Si1 44(3) . 10
O6B Ge1 O3B Ge1 -86(3) . 10
O3 Ge1 O3B Ge1 65(3) . 10
O6 Ge1 O3B Ge1 -96(3) . 10
O4 Ge1 O3B Ge1 34(4) . 10
O1 Ge1 O3B Ge1 159(3) . 10
O4B Ge1 O3B Ge1 44(3) . 10
Ge1 O4 O4B Ge2 -139.8(9) . .
Ge2 O4 O4B Ge1 139.8(9) . .
O5B Ge2 O4B O4 156(3) . .
O6B Ge2 O4B O4 22(3) 2_655 .
O5 Ge2 O4B O4 164(3) . .
O6 Ge2 O4B O4 34(3) 2_655 .
O2 Ge2 O4B O4 -90(3) . .
O5B Ge2 O4B Ge1 88(3) . .
O6B Ge2 O4B Ge1 -45(3) 2_655 .
O4 Ge2 O4B Ge1 -67(3) . .
O5 Ge2 O4B Ge1 97(3) . .
O6 Ge2 O4B Ge1 -33(4) 2_655 .
O2 Ge2 O4B Ge1 -157(3) . .
O6B Ge1 O4B O4 -24(3) . .
O3 Ge1 O4B O4 -164(2) . .
O3B Ge1 O4B O4 -157(2) . .
O6 Ge1 O4B O4 -36(3) . .
O1 Ge1 O4B O4 89(3) . .
O6B Ge1 O4B Ge2 45(3) . .
O3 Ge1 O4B Ge2 -96(3) . .
O3B Ge1 O4B Ge2 -88(3) . .
O6 Ge1 O4B Ge2 33(4) . .
O4 Ge1 O4B Ge2 69(3) . .
O1 Ge1 O4B Ge2 158(3) . .
Ge2 O5 O5B Si2 0 10 10
Ge2 O5 O5B Si2 136.5(12) . 10
Si2 O5 O5B Ge2 0 10 10
Ge2 O5 O5B Ge2 136.5(12) . 10
Si2 O5 O5B Ge2 -136.5(12) 10 .
Ge2 O5 O5B Ge2 -136.5(12) 10 .
O4B Ge2 O5B O5 22(3) . .
O6B Ge2 O5B O5 153(3) 2_655 .
O4 Ge2 O5B O5 34(4) . .
O6 Ge2 O5B O5 163(3) 2_655 .
O2 Ge2 O5B O5 -92(3) . .
O4B Ge2 O5B Si2 -46(4) . 10
O6B Ge2 O5B Si2 85(3) 2_655 10
O4 Ge2 O5B Si2 -34(4) . 10
O5 Ge2 O5B Si2 -68(4) . 10
O6 Ge2 O5B Si2 95(3) 2_655 10
O2 Ge2 O5B Si2 -160(3) . 10
O4B Ge2 O5B Ge2 -46(4) . 10
O6B Ge2 O5B Ge2 85(3) 2_655 10
O4 Ge2 O5B Ge2 -34(4) . 10
O5 Ge2 O5B Ge2 -68(4) . 10
O6 Ge2 O5B Ge2 95(3) 2_655 10
O2 Ge2 O5B Ge2 -160(3) . 10
Si2 O6 O6B Ge1 140.5(8) 2_655 .
Ge2 O6 O6B Ge1 140.5(8) 2_655 .
Ge1 O6 O6B Si2 -140.5(8) . 2_655
Ge2 O6 O6B Si2 0 2_655 2_655
Ge1 O6 O6B Ge2 -140.5(8) . 2_655
Si2 O6 O6B Ge2 0 2_655 2_655
O3 Ge1 O6B O6 -39(2) . .
O3B Ge1 O6B O6 -25(2) . .
O4 Ge1 O6B O6 -165.8(18) . .
O1 Ge1 O6B O6 89.6(18) . .
O4B Ge1 O6B O6 -157.8(18) . .
O3 Ge1 O6B Si2 25(4) . 2_655
O3B Ge1 O6B Si2 38(3) . 2_655
O6 Ge1 O6B Si2 63(3) . 2_655
O4 Ge1 O6B Si2 -103(3) . 2_655
O1 Ge1 O6B Si2 153(2) . 2_655
O4B Ge1 O6B Si2 -95(3) . 2_655
O3 Ge1 O6B Ge2 25(4) . 2_655
O3B Ge1 O6B Ge2 38(3) . 2_655
O6 Ge1 O6B Ge2 63(3) . 2_655
O4 Ge1 O6B Ge2 -103(3) . 2_655
O1 Ge1 O6B Ge2 153(2) . 2_655
O4B Ge1 O6B Ge2 -95(3) . 2_655
